data_7127326
loop_
_publ_author_name
'Koyama, Shohei'
'Tanabe, Tappei'
'Takaishi, Shinya'
'Yamashita, Masahiro'
'Iguchi, Hiroaki'

_publ_section_title
;
 Preliminary chemical reduction for synthesizing a stable porous molecular
 conductor with neutral metal nodes.
;
_journal_issue 86
_journal_name_full 'Chemical communications (Cambridge, England)'
_journal_page_first 13109
_journal_page_last 13112
_journal_paper_doi 10.1039/d0cc03541f
_journal_volume 56
_journal_year 2020
_chemical_formula_moiety 'C34 H26 Co N4 O8, 2(C4 H9 N O)'
_chemical_formula_sum 'C42 H44 Co N6 O10'
_chemical_formula_weight 851.76
_space_group_crystal_system monoclinic
_space_group_IT_number 14
_space_group_name_Hall '-P 2yn'
_space_group_name_H-M_alt 'P 1 21/n 1'
_atom_sites_solution_hydrogens geom
_atom_sites_solution_primary dual
_audit_creation_date 2019-11-13
_audit_creation_method
;
Olex2 1.3-ac4
(compiled 2019.04.23 svn.r3594 for Rigaku Oxford Diffraction, GUI svn.r5739)
;
_audit_update_record
;
2020-05-16 deposited with the CCDC.	2020-09-23 downloaded from the CCDC.
;
_cell_angle_alpha 90
_cell_angle_beta 111.416(6)
_cell_angle_gamma 90
_cell_formula_units_Z 2
_cell_length_a 10.2874(6)
_cell_length_b 19.8376(9)
_cell_length_c 11.0367(6)
_cell_measurement_reflns_used 9871
_cell_measurement_temperature 100(2)
_cell_measurement_theta_max 30.8510
_cell_measurement_theta_min 2.3610
_cell_volume 2096.8(2)
_computing_cell_refinement 'CrysAlisPro 1.171.40.61a (Rigaku OD, 2019)'
_computing_data_collection 'CrysAlisPro 1.171.40.61a (Rigaku OD, 2019)'
_computing_data_reduction 'CrysAlisPro 1.171.40.61a (Rigaku OD, 2019)'
_computing_molecular_graphics 'Olex2 (Dolomanov et al., 2009)'
_computing_publication_material 'Olex2 (Dolomanov et al., 2009)'
_computing_structure_refinement 'ShelXL (Sheldrick, 2015)'
_computing_structure_solution 'ShelXT (Sheldrick, 2015)'
_diffrn_ambient_temperature 100(2)
_diffrn_detector 'CCD plate'
_diffrn_measured_fraction_theta_full 0.996
_diffrn_measured_fraction_theta_max 0.914
_diffrn_measurement_details
;
List of Runs (angles in degrees, time in seconds):

  # Type    Start    End  Width  t~exp~   \w     \q     \k     \f   Frames
#--------------------------------------------------------------------------
  1  \w   -110.00  70.00   0.50    1.00    --  -20.00  45.00   0.00  360
  2  \w   -110.00  70.00   0.50    1.00    --  -20.00  45.00  90.00  360
;
_diffrn_measurement_device 'abstract diffractometer'
_diffrn_measurement_device_type 'dtrek-CrysAlisPro-abstract goniometer imported rigaku-d*trek images'
_diffrn_measurement_method '\w scans'
_diffrn_orient_matrix_type 'CrysAlisPro convention (1999,Acta A55,543-557)'
_diffrn_orient_matrix_UB_11 -0.0476974000
_diffrn_orient_matrix_UB_12 0.0040517000
_diffrn_orient_matrix_UB_13 0.0323494000
_diffrn_orient_matrix_UB_21 0.0541696000
_diffrn_orient_matrix_UB_22 -0.0071122000
_diffrn_orient_matrix_UB_23 0.0603817000
_diffrn_orient_matrix_UB_31 0.0166826000
_diffrn_orient_matrix_UB_32 0.0348058000
_diffrn_orient_matrix_UB_33 0.0086363000
_diffrn_radiation_monochromator graphite
_diffrn_radiation_probe x-ray
_diffrn_radiation_type 'Mo K\a'
_diffrn_radiation_wavelength 0.71073
_diffrn_reflns_av_R_equivalents 0.0390
_diffrn_reflns_av_unetI/netI 0.0446
_diffrn_reflns_Laue_measured_fraction_full 0.996
_diffrn_reflns_Laue_measured_fraction_max 0.914
_diffrn_reflns_limit_h_max 13
_diffrn_reflns_limit_h_min -14
_diffrn_reflns_limit_k_max 27
_diffrn_reflns_limit_k_min -28
_diffrn_reflns_limit_l_max 15
_diffrn_reflns_limit_l_min -13
_diffrn_reflns_number 18560
_diffrn_reflns_point_group_measured_fraction_full 0.996
_diffrn_reflns_point_group_measured_fraction_max 0.914
_diffrn_reflns_theta_full 25.242
_diffrn_reflns_theta_max 30.742
_diffrn_reflns_theta_min 2.361
_diffrn_source 'fine-focus sealed X-ray tube'
_diffrn_source_type 'Enhance (Mo) X-ray Source'
_exptl_absorpt_coefficient_mu 0.473
_exptl_absorpt_correction_T_max 1.00000
_exptl_absorpt_correction_T_min 0.50864
_exptl_absorpt_correction_type multi-scan
_exptl_absorpt_process_details
;
CrysAlisPro 1.171.40.61a (Rigaku Oxford Diffraction, 2019)
Empirical absorption correction using spherical harmonics,
 implemented in SCALE3 ABSPACK scaling algorithm.
;
_exptl_crystal_colour brown
_exptl_crystal_colour_primary brown
_exptl_crystal_density_diffrn 1.349
_exptl_crystal_description block
_exptl_crystal_F_000 890
_exptl_crystal_size_max 0.20
_exptl_crystal_size_mid 0.08
_exptl_crystal_size_min 0.08
_refine_diff_density_max 0.444
_refine_diff_density_min -0.333
_refine_diff_density_rms 0.063
_refine_ls_extinction_method none
_refine_ls_goodness_of_fit_ref 1.028
_refine_ls_hydrogen_treatment constr
_refine_ls_matrix_type full
_refine_ls_number_parameters 312
_refine_ls_number_reflns 5976
_refine_ls_number_restraints 0
_refine_ls_restrained_S_all 1.028
_refine_ls_R_factor_all 0.0730
_refine_ls_R_factor_gt 0.0449
_refine_ls_shift/su_max 0.000
_refine_ls_shift/su_mean 0.000
_refine_ls_structure_factor_coef Fsqd
_refine_ls_weighting_details 'w=1/[\s^2^(Fo^2^)+(0.0499P)^2^+0.6783P] where P=(Fo^2^+2Fc^2^)/3'
_refine_ls_weighting_scheme calc
_refine_ls_wR_factor_gt 0.1021
_refine_ls_wR_factor_ref 0.1141
_reflns_Friedel_coverage 0.000
_reflns_number_gt 4183
_reflns_number_total 5976
_reflns_threshold_expression 'I > 2\s(I)'
_cod_data_source_file d0cc03541f2.cif
_cod_data_source_block coacac_dpndi
_cod_depositor_comments 'Adding full bibliography for 7127326--7127327.cif.'
_cod_database_code 7127326
_shelx_shelxl_version_number 2018/3
_chemical_oxdiff_formula 'C11 H10 N O'
_shelx_space_group_comment
;
The symmetry employed for this shelxl refinement is uniquely defined
by the following loop, which should always be used as a source of
symmetry information in preference to the above space-group names.
They are only intended as comments.
;
_shelx_estimated_absorpt_t_max 0.963
_shelx_estimated_absorpt_t_min 0.911
_reflns_odcompleteness_completeness 99.59
_reflns_odcompleteness_iscentric 1
_reflns_odcompleteness_theta 26.32
_olex2_refinement_description
;
1. Fixed Uiso
 At 1.2 times of:
  All C(H) groups
 At 1.5 times of:
  All C(H,H,H) groups, All C(H,H,H,H,H,H) groups
2. Others
 Sof(H00W)=Sof(H00X)=Sof(H00Y)=Sof(C1)=Sof(H1A)=Sof(H1B)=Sof(H1C)=Sof(N00U)=
 Sof(C00V)=Sof(C2)=Sof(H2A)=Sof(H2B)=Sof(H2C)=1-FVAR(1)
 Sof(C00Q)=Sof(H00L)=Sof(H00M)=Sof(H00P)=Sof(C00R)=Sof(H00Q)=Sof(H00R)=
 Sof(H00S)=Sof(H00T)=Sof(H00U)=Sof(H00V)=Sof(N00T)=Sof(C00U)=FVAR(1)
3.a Aromatic/amide H refined with riding coordinates:
 C00D(H00D), C00F(H00F), C00G(H00G), C00H(H00H), C00K(H00K), C00N(H00N),
 C00O(H00O)
3.b Idealised Me refined as rotating group:
 C00J(H00A,H00B,H00C), C00P(H00E,H00I,H00J), C00Q(H00L,H00M,H00P), C00R(H00Q,
 H00R,H00S), C00S(H00T,H00U,H00V), C00S(H00W,H00X,H00Y), C1(H1A,H1B,H1C),
 C2(H2A,H2B,H2C)
;
_olex2_submission_special_instructions 'No special instructions were received'
_oxdiff_exptl_absorpt_empirical_details
;
Empirical correction (ABSPACK) includes:
- Absorption correction using spherical harmonics
- Frame scaling
;
_oxdiff_exptl_absorpt_empirical_full_max 3.258
_oxdiff_exptl_absorpt_empirical_full_min 0.514

loop_
_space_group_symop_operation_xyz
'x, y, z'
'-x+1/2, y+1/2, -z+1/2'
'-x, -y, -z'
'x-1/2, -y-1/2, z-1/2'

loop_
_atom_site_label
_atom_site_type_symbol
_atom_site_fract_x
_atom_site_fract_y
_atom_site_fract_z
_atom_site_U_iso_or_equiv
_atom_site_adp_type
_atom_site_occupancy
_atom_site_site_symmetry_order
_atom_site_calc_flag
_atom_site_refinement_flags_posn
_atom_site_refinement_flags_adp
_atom_site_refinement_flags_occupancy
_atom_site_disorder_assembly
_atom_site_disorder_group
Co1 Co 0.500000 0.000000 0.500000 0.01422(9) Uani 1 2 d S T P . .
O002 O 0.54619(12) 0.00163(5) 0.33375(10) 0.0191(2) Uani 1 1 d . . . . .
O003 O 0.70830(12) -0.00639(5) 0.60967(10) 0.0182(2) Uani 1 1 d . . . . .
O004 O 0.26055(12) 0.32252(6) 0.42275(12) 0.0251(3) Uani 1 1 d . . . . .
O005 O 0.73691(12) 0.32143(6) 0.57020(11) 0.0231(3) Uani 1 1 d . . . . .
N006 N 0.50050(13) 0.10967(7) 0.50493(12) 0.0170(3) Uani 1 1 d . . . . .
N007 N 0.49910(13) 0.32239(6) 0.50601(11) 0.0168(3) Uani 1 1 d . . . . .
O6 O 0.52305(17) 0.36664(8) 0.25682(13) 0.0441(4) Uani 1 1 d . . . . .
C009 C 0.50000(16) 0.46437(7) 0.49900(13) 0.0145(3) Uani 1 1 d . . . . .
C00A C 0.49867(16) 0.24984(8) 0.50535(15) 0.0170(3) Uani 1 1 d . . . . .
C00B C 0.62859(16) 0.42926(7) 0.53825(13) 0.0146(3) Uani 1 1 d . . . . .
C00C C 0.62938(16) 0.57033(8) 0.54158(14) 0.0155(3) Uani 1 1 d . . . . .
C00D C 0.44516(17) 0.21475(8) 0.38884(14) 0.0200(3) Uani 1 1 d . . . . .
H00D H 0.407726 0.237913 0.308123 0.024 Uiso 1 1 calc R . . . .
C00E C 0.79949(17) -0.02791(9) 0.56749(15) 0.0201(3) Uani 1 1 d . . . . .
C00F C 0.55216(17) 0.14459(8) 0.61629(15) 0.0200(3) Uani 1 1 d . . . . .
H00F H 0.590220 0.120242 0.695605 0.024 Uiso 1 1 calc R . . . .
C00G C 0.44785(17) 0.14489(8) 0.39356(15) 0.0203(3) Uani 1 1 d . . . . .
H00G H 0.410577 0.120691 0.314008 0.024 Uiso 1 1 calc R . . . .
C00H C 0.55292(17) 0.21450(8) 0.62171(15) 0.0198(3) Uani 1 1 d . . . . .
H00H H 0.589490 0.237501 0.702663 0.024 Uiso 1 1 calc R . . . .
C00I C 0.36834(17) 0.35500(8) 0.45839(14) 0.0177(3) Uani 1 1 d . . . . .
C00J C 0.94094(19) -0.04433(11) 0.66924(16) 0.0309(4) Uani 1 1 d . . . . .
H00A H 0.974706 -0.005675 0.727625 0.046 Uiso 1 1 calc GR . . . .
H00B H 1.007020 -0.054273 0.626334 0.046 Uiso 1 1 calc GR . . . .
H00C H 0.932670 -0.083673 0.719648 0.046 Uiso 1 1 calc GR . . . .
C00K C 0.75356(17) 0.46425(8) 0.57895(14) 0.0167(3) Uani 1 1 d . . . . .
H00K H 0.839529 0.440382 0.606322 0.020 Uiso 1 1 calc R . . . .
C00L C 0.63019(17) 0.35443(8) 0.53940(14) 0.0169(3) Uani 1 1 d . . . . .
C00M C 0.66079(18) -0.01879(9) 0.32877(15) 0.0230(4) Uani 1 1 d . . . . .
C00N C 0.75334(17) 0.53502(8) 0.57980(14) 0.0171(3) Uani 1 1 d . . . . .
H00N H 0.839388 0.558816 0.606963 0.021 Uiso 1 1 calc R . . . .
C00O C 0.78118(18) -0.03634(10) 0.43521(15) 0.0244(4) Uani 1 1 d . . . . .
H00O H 0.856527 -0.055478 0.416675 0.029 Uiso 1 1 calc R . . . .
C00P C 0.6666(2) -0.02416(14) 0.19353(18) 0.0445(6) Uani 1 1 d . . . . .
H00E H 0.592714 -0.054546 0.140210 0.067 Uiso 1 1 calc GR . . . .
H00I H 0.757718 -0.041968 0.200003 0.067 Uiso 1 1 calc GR . . . .
H00J H 0.652978 0.020578 0.153128 0.067 Uiso 1 1 calc GR . . . .
C00Q C 0.3498(14) 0.3487(6) 0.0330(13) 0.036(2) Uani 0.526(7) 1 d . . . A 1
H00L H 0.296063 0.306674 0.015960 0.054 Uiso 0.526(7) 1 calc GR . . A 1
H00M H 0.371713 0.360735 -0.043580 0.054 Uiso 0.526(7) 1 calc GR . . A 1
H00P H 0.294662 0.384836 0.051350 0.054 Uiso 0.526(7) 1 calc GR . . A 1
C00R C 0.7074(14) 0.2942(8) 0.2304(13) 0.055(3) Uani 0.526(7) 1 d . . . A 1
H00Q H 0.737535 0.247280 0.250308 0.082 Uiso 0.526(7) 1 calc GR . . A 1
H00R H 0.698053 0.315233 0.307110 0.082 Uiso 0.526(7) 1 calc GR . . A 1
H00S H 0.776784 0.318875 0.206175 0.082 Uiso 0.526(7) 1 calc GR . . A 1
C00S C 0.5302(3) 0.27021(19) -0.0160(3) 0.0853(12) Uani 1 1 d . . . . .
H00T H 0.597355 0.286530 -0.053364 0.128 Uiso 0.526(7) 1 calc GR . . A 1
H00U H 0.436570 0.286415 -0.068602 0.128 Uiso 0.526(7) 1 calc GR . . A 1
H00V H 0.530603 0.220806 -0.015138 0.128 Uiso 0.526(7) 1 calc GR . . A 1
H00W H 0.492677 0.225627 -0.008671 0.128 Uiso 0.474(7) 1 calc GR . . A 2
H00X H 0.632422 0.268073 0.016538 0.128 Uiso 0.474(7) 1 calc GR . . A 2
H00Y H 0.494977 0.284306 -0.107373 0.128 Uiso 0.474(7) 1 calc GR . . A 2
N00T N 0.5701(4) 0.2959(2) 0.1201(4) 0.0416(13) Uani 0.526(7) 1 d . . . A 1
C00U C 0.4833(6) 0.3393(2) 0.1484(4) 0.0285(11) Uani 0.526(7) 1 d . . . A 1
C1 C 0.3337(18) 0.3503(9) 0.023(2) 0.061(4) Uani 0.474(7) 1 d . . . A 2
H1A H 0.316598 0.381406 -0.050145 0.092 Uiso 0.474(7) 1 calc GR . . A 2
H1B H 0.324901 0.374519 0.096972 0.092 Uiso 0.474(7) 1 calc GR . . A 2
H1C H 0.265289 0.313569 -0.002989 0.092 Uiso 0.474(7) 1 calc GR . . A 2
N00U N 0.4851(5) 0.3203(2) 0.0633(4) 0.0354(14) Uani 0.474(7) 1 d . . . A 2
C00V C 0.5671(7) 0.3315(3) 0.1857(5) 0.0339(13) Uani 0.474(7) 1 d . . . A 2
C2 C 0.7122(15) 0.2849(11) 0.2204(16) 0.091(6) Uani 0.474(7) 1 d . . . A 2
H2A H 0.772947 0.292273 0.311271 0.136 Uiso 0.474(7) 1 calc GR . . A 2
H2B H 0.761583 0.298126 0.163121 0.136 Uiso 0.474(7) 1 calc GR . . A 2
H2C H 0.686906 0.237118 0.207000 0.136 Uiso 0.474(7) 1 calc GR . . A 2

loop_
_atom_site_aniso_label
_atom_site_aniso_U_11
_atom_site_aniso_U_22
_atom_site_aniso_U_33
_atom_site_aniso_U_23
_atom_site_aniso_U_13
_atom_site_aniso_U_12
Co1 0.01721(15) 0.00970(15) 0.01714(14) -0.00012(11) 0.00792(11) 0.00037(12)
O002 0.0210(6) 0.0185(6) 0.0196(5) 0.0012(4) 0.0095(4) 0.0011(5)
O003 0.0195(5) 0.0173(6) 0.0192(5) -0.0003(4) 0.0087(4) 0.0012(5)
O004 0.0227(6) 0.0134(6) 0.0361(7) -0.0016(5) 0.0071(5) -0.0032(5)
O005 0.0224(6) 0.0129(6) 0.0312(6) 0.0003(5) 0.0062(5) 0.0032(5)
N006 0.0195(6) 0.0113(6) 0.0201(6) 0.0002(5) 0.0072(5) 0.0004(6)
N007 0.0205(7) 0.0085(6) 0.0204(6) -0.0005(5) 0.0061(5) 0.0003(6)
O6 0.0638(10) 0.0406(9) 0.0333(7) -0.0005(6) 0.0242(7) 0.0056(8)
C009 0.0195(7) 0.0112(7) 0.0129(6) -0.0002(6) 0.0061(5) -0.0002(7)
C00A 0.0199(7) 0.0090(7) 0.0219(7) 0.0001(6) 0.0074(6) 0.0010(7)
C00B 0.0199(8) 0.0099(7) 0.0138(6) 0.0003(5) 0.0059(6) 0.0005(6)
C00C 0.0204(8) 0.0100(7) 0.0154(7) -0.0012(5) 0.0059(6) -0.0006(6)
C00D 0.0262(9) 0.0135(8) 0.0170(7) 0.0020(6) 0.0042(6) 0.0004(7)
C00E 0.0216(8) 0.0182(8) 0.0208(7) 0.0009(6) 0.0082(7) 0.0003(7)
C00F 0.0264(9) 0.0137(8) 0.0186(7) 0.0013(6) 0.0066(7) -0.0006(7)
C00G 0.0264(9) 0.0137(8) 0.0188(7) -0.0021(6) 0.0060(7) -0.0017(7)
C00H 0.0265(9) 0.0138(8) 0.0177(7) -0.0012(6) 0.0063(6) -0.0017(7)
C00I 0.0210(8) 0.0123(8) 0.0190(7) -0.0001(6) 0.0064(6) 0.0002(7)
C00J 0.0227(9) 0.0476(13) 0.0222(8) 0.0008(8) 0.0079(7) 0.0058(9)
C00K 0.0182(8) 0.0138(8) 0.0172(7) 0.0010(6) 0.0054(6) 0.0024(6)
C00L 0.0217(8) 0.0120(7) 0.0157(7) -0.0007(6) 0.0054(6) 0.0000(7)
C00M 0.0232(9) 0.0286(9) 0.0192(8) -0.0007(6) 0.0102(7) -0.0001(7)
C00N 0.0183(8) 0.0146(8) 0.0174(7) -0.0015(6) 0.0052(6) -0.0019(7)
C00O 0.0208(8) 0.0338(11) 0.0214(8) 0.0006(7) 0.0108(7) 0.0056(8)
C00P 0.0306(10) 0.0854(17) 0.0198(8) 0.0029(10) 0.0118(8) 0.0152(11)
C00Q 0.025(5) 0.023(5) 0.060(4) 0.012(3) 0.016(3) -0.006(3)
C00R 0.046(6) 0.065(5) 0.063(5) 0.021(4) 0.031(5) 0.021(4)
C00S 0.074(2) 0.110(3) 0.0709(19) -0.0512(19) 0.0250(17) 0.0205(19)
N00T 0.031(2) 0.051(3) 0.041(2) -0.0095(18) 0.0119(18) 0.0151(19)
C00U 0.035(3) 0.024(2) 0.036(2) 0.0050(17) 0.024(2) 0.0010(19)
C1 0.015(4) 0.047(7) 0.113(10) 0.007(6) 0.013(4) 0.018(4)
N00U 0.032(3) 0.032(2) 0.044(3) -0.0116(18) 0.016(2) 0.0003(18)
C00V 0.041(3) 0.029(3) 0.038(3) 0.005(2) 0.023(2) 0.003(2)
C2 0.032(6) 0.142(15) 0.071(8) 0.018(8) -0.014(5) 0.035(7)

loop_
_atom_type_symbol
_atom_type_description
_atom_type_scat_dispersion_real
_atom_type_scat_dispersion_imag
_atom_type_scat_source
C C 0.0033 0.0016 'International Tables Vol C Tables 4.2.6.8 and 6.1.1.4'
H H 0.0000 0.0000 'International Tables Vol C Tables 4.2.6.8 and 6.1.1.4'
Co Co 0.3494 0.9721 'International Tables Vol C Tables 4.2.6.8 and 6.1.1.4'
N N 0.0061 0.0033 'International Tables Vol C Tables 4.2.6.8 and 6.1.1.4'
O O 0.0106 0.0060 'International Tables Vol C Tables 4.2.6.8 and 6.1.1.4'

loop_
_geom_angle_atom_site_label_1
_geom_angle_atom_site_label_2
_geom_angle_atom_site_label_3
_geom_angle
_geom_angle_site_symmetry_1
_geom_angle_site_symmetry_3
_geom_angle_publ_flag
O002 Co1 O002 180.0 . 3_656 ?
O002 Co1 N006 90.42(4) . . ?
O002 Co1 N006 89.58(4) . 3_656 ?
O002 Co1 N006 89.58(4) 3_656 . ?
O002 Co1 N006 90.42(4) 3_656 3_656 ?
O003 Co1 O002 89.74(4) . . ?
O003 Co1 O002 90.25(4) 3_656 . ?
O003 Co1 O002 90.25(4) . 3_656 ?
O003 Co1 O002 89.75(4) 3_656 3_656 ?
O003 Co1 O003 180.0 3_656 . ?
O003 Co1 N006 86.86(4) 3_656 . ?
O003 Co1 N006 93.14(4) . . ?
O003 Co1 N006 93.14(4) 3_656 3_656 ?
O003 Co1 N006 86.86(4) . 3_656 ?
N006 Co1 N006 180.0 . 3_656 ?
C00M O002 Co1 123.75(10) . . ?
C00E O003 Co1 124.15(10) . . ?
C00F N006 Co1 122.43(10) . . ?
C00F N006 C00G 117.54(14) . . ?
C00G N006 Co1 120.03(10) . . ?
C00I N007 C00A 117.14(13) . . ?
C00I N007 C00L 125.50(13) . . ?
C00L N007 C00A 116.88(13) . . ?
C009 C009 C00B 119.50(18) 3_666 . ?
C009 C009 C00C 119.01(18) 3_666 3_666 ?
C00B C009 C00C 121.49(14) . 3_666 ?
C00D C00A N007 120.40(13) . . ?
C00D C00A C00H 119.56(15) . . ?
C00H C00A N007 120.04(13) . . ?
C009 C00B C00L 120.05(14) . . ?
C00K C00B C009 120.40(14) . . ?
C00K C00B C00L 119.53(14) . . ?
C009 C00C C00I 119.89(14) 3_666 3_666 ?
C00N C00C C009 120.44(14) . 3_666 ?
C00N C00C C00I 119.66(14) . 3_666 ?
C00G C00D C00A 118.10(14) . . ?
O003 C00E C00J 116.17(14) . . ?
O003 C00E C00O 125.73(15) . . ?
C00O C00E C00J 118.08(15) . . ?
N006 C00F C00H 123.38(14) . . ?
N006 C00G C00D 123.35(14) . . ?
C00F C00H C00A 118.07(14) . . ?
O004 C00I N007 120.68(15) . . ?
O004 C00I C00C 122.82(15) . 3_666 ?
N007 C00I C00C 116.47(14) . 3_666 ?
C00B C00K C00N 120.02(15) . . ?
O005 C00L N007 120.62(14) . . ?
O005 C00L C00B 123.17(15) . . ?
N007 C00L C00B 116.18(14) . . ?
O002 C00M C00O 126.41(15) . . ?
O002 C00M C00P 115.85(15) . . ?
C00O C00M C00P 117.75(16) . . ?
C00C C00N C00K 120.62(15) . . ?
C00M C00O C00E 125.40(16) . . ?
C00R N00T C00S 130.0(7) . . ?
C00U N00T C00R 109.5(7) . . ?
C00U N00T C00S 119.1(4) . . ?
O6 C00U C00Q 129.8(7) . . ?
O6 C00U N00T 119.1(5) . . ?
N00T C00U C00Q 111.0(6) . . ?
C00S N00U C1 124.7(9) . . ?
C00V N00U C00S 119.1(5) . . ?
C00V N00U C1 114.9(9) . . ?
O6 C00V N00U 119.4(6) . . ?
O6 C00V C2 131.3(8) . . ?
N00U C00V C2 108.8(8) . . ?

loop_
_geom_bond_atom_site_label_1
_geom_bond_atom_site_label_2
_geom_bond_distance
_geom_bond_site_symmetry_2
_geom_bond_publ_flag
Co1 O002 2.0568(11) 3_656 ?
Co1 O002 2.0568(11) . ?
Co1 O003 2.0442(11) 3_656 ?
Co1 O003 2.0442(11) . ?
Co1 N006 2.1761(13) . ?
Co1 N006 2.1762(13) 3_656 ?
O002 C00M 1.267(2) . ?
O003 C00E 1.2641(19) . ?
O004 C00I 1.2169(19) . ?
O005 C00L 1.2154(19) . ?
N006 C00F 1.3401(19) . ?
N006 C00G 1.3439(19) . ?
N007 C00A 1.439(2) . ?
N007 C00I 1.410(2) . ?
N007 C00L 1.413(2) . ?
O6 C00U 1.240(5) . ?
O6 C00V 1.252(5) . ?
C009 C009 1.414(3) 3_666 ?
C009 C00B 1.416(2) . ?
C009 C00C 1.418(2) 3_666 ?
C00A C00D 1.387(2) . ?
C00A C00H 1.389(2) . ?
C00B C00K 1.384(2) . ?
C00B C00L 1.484(2) . ?
C00C C00I 1.481(2) 3_666 ?
C00C C00N 1.379(2) . ?
C00D C00G 1.387(2) . ?
C00E C00J 1.514(2) . ?
C00E C00O 1.412(2) . ?
C00F C00H 1.388(2) . ?
C00K C00N 1.404(2) . ?
C00M C00O 1.405(2) . ?
C00M C00P 1.519(2) . ?
C00Q C00U 1.505(15) . ?
C00R N00T 1.491(14) . ?
C00S N00T 1.494(4) . ?
C00S N00U 1.505(4) . ?
N00T C00U 1.356(7) . ?
C1 N00U 1.571(17) . ?
N00U C00V 1.324(8) . ?
C00V C2 1.677(18) . ?
